data_4102598
loop_
_publ_author_name
'Paresma R. Patel'
'Dale L. Boger'

_publ_section_title
;
 Intramolecular [1 + 2] and [3 + 2] Cycloaddition Reactions of
 Cyclopropenone Ketals
;
_journal_name_full 'Journal of the American Chemical Society'
_journal_page_first 8527
_journal_page_last 8529
_journal_paper_doi 10.1021/ja103933n
_journal_volume 132
_journal_year 2010
_chemical_formula_sum 'C18 H19 N O2'
_chemical_formula_weight 281.34
_chemical_name_systematic
; 
 ? 
;
_space_group_IT_number 14
_symmetry_cell_setting monoclinic
_symmetry_space_group_name_Hall '-P 2ybc'
_symmetry_space_group_name_H-M 'P 1 21/c 1'
_atom_sites_solution_hydrogens geom
_atom_sites_solution_primary direct
_atom_sites_solution_secondary difmap
_audit_creation_method SHELXL-97
_cell_angle_alpha 90.00
_cell_angle_beta 101.78(3)
_cell_angle_gamma 90.00
_cell_formula_units_Z 4
_cell_length_a 13.118(3)
_cell_length_b 15.530(3)
_cell_length_c 7.7261(15)
_cell_measurement_reflns_used 997
_cell_measurement_temperature 296(2)
_cell_measurement_theta_max 24.2
_cell_measurement_theta_min 2.62
_cell_volume 1540.8(6)
_computing_cell_refinement 'Bruker SMART'
_computing_data_collection 'Bruker SMART'
_computing_data_reduction 'Bruker SAINT+'
_computing_molecular_graphics 'Bruker SHELXTL'
_computing_publication_material 'Bruker SHELXTL'
_computing_structure_refinement 'SHELXL-97 (Sheldrick, 1997)'
_computing_structure_solution 'SHELXS-97 (Sheldrick, 1997)'
_diffrn_ambient_temperature 296(2)
_diffrn_measured_fraction_theta_full 0.999
_diffrn_measured_fraction_theta_max 1.001
_diffrn_measurement_device_type 'CCD area detector'
_diffrn_measurement_method 'phi and omega scans'
_diffrn_radiation_monochromator graphite
_diffrn_radiation_source 'fine-focus sealed tube'
_diffrn_radiation_type MoK\a
_diffrn_radiation_wavelength 0.71073
_diffrn_reflns_av_R_equivalents 0.0930
_diffrn_reflns_av_sigmaI/netI 0.0737
_diffrn_reflns_limit_h_max 13
_diffrn_reflns_limit_h_min -12
_diffrn_reflns_limit_k_max 15
_diffrn_reflns_limit_k_min -15
_diffrn_reflns_limit_l_max 7
_diffrn_reflns_limit_l_min -7
_diffrn_reflns_number 7613
_diffrn_reflns_theta_full 20.81
_diffrn_reflns_theta_max 20.81
_diffrn_reflns_theta_min 1.31
_diffrn_standards_decay_% 1
_exptl_absorpt_coefficient_mu 0.079
_exptl_absorpt_correction_T_max 0.9984
_exptl_absorpt_correction_T_min 0.9875
_exptl_absorpt_correction_type multi-scan
_exptl_absorpt_process_details 'SADABS (Sheldrick, 1999)'
_exptl_crystal_colour Colorless
_exptl_crystal_density_diffrn 1.213
_exptl_crystal_density_meas 0
_exptl_crystal_density_method 'not measured'
_exptl_crystal_description Plate-like
_exptl_crystal_F_000 600
_exptl_crystal_size_max 0.16
_exptl_crystal_size_mid 0.07
_exptl_crystal_size_min 0.02
_refine_diff_density_max 0.296
_refine_diff_density_min -0.286
_refine_diff_density_rms 0.073
_refine_ls_extinction_coef 0.000(2)
_refine_ls_extinction_expression Fc^*^=kFc[1+0.001xFc^2^\l^3^/sin(2\q)]^-1/4^
_refine_ls_extinction_method SHELXL
_refine_ls_goodness_of_fit_ref 1.078
_refine_ls_hydrogen_treatment constr
_refine_ls_matrix_type full
_refine_ls_number_parameters 194
_refine_ls_number_reflns 1615
_refine_ls_number_restraints 0
_refine_ls_restrained_S_all 1.078
_refine_ls_R_factor_all 0.1517
_refine_ls_R_factor_gt 0.0919
_refine_ls_shift/su_max 0.142
_refine_ls_shift/su_mean 0.001
_refine_ls_structure_factor_coef Fsqd
_refine_ls_weighting_details 'calc w=1/[\s^2^(Fo^2^)+(0.1000P)^2^+1.5000P] where P=(Fo^2^+2Fc^2^)/3'
_refine_ls_weighting_scheme calc
_refine_ls_wR_factor_gt 0.2053
_refine_ls_wR_factor_ref 0.2344
_reflns_number_gt 946
_reflns_number_total 1615
_reflns_threshold_expression >2sigma(I)
_cod_data_source_file ja103933n_si_002.cif
_cod_data_source_block prp4
_cod_original_cell_volume 1540.9(5)
_cod_database_code 4102598

loop_
_symmetry_equiv_pos_as_xyz
'x, y, z'
'-x, y+1/2, -z+1/2'
'-x, -y, -z'
'x, -y-1/2, z-1/2'

loop_
_atom_site_label
_atom_site_type_symbol
_atom_site_fract_x
_atom_site_fract_y
_atom_site_fract_z
_atom_site_U_iso_or_equiv
_atom_site_adp_type
_atom_site_occupancy
_atom_site_symmetry_multiplicity
_atom_site_calc_flag
_atom_site_refinement_flags
O1 O 0.1666(4) 0.0508(3) 0.2361(6) 0.0687(16) Uani 1 1 d .
O2 O 0.1646(4) 0.1967(3) 0.1836(6) 0.0644(15) Uani 1 1 d .
N1 N 0.2404(7) 0.0566(7) -0.1696(11) 0.137(4) Uani 1 1 d .
C1 C 0.0787(6) 0.0561(5) 0.3208(10) 0.061(2) Uani 1 1 d .
H1A H 0.1029 0.0641 0.4470 0.073 Uiso 1 1 calc R
H1B H 0.0393 0.0028 0.3023 0.073 Uiso 1 1 calc R
C2 C 0.0094(5) 0.1311(4) 0.2447(9) 0.0526(19) Uani 1 1 d .
C3 C 0.0788(5) 0.2095(4) 0.2667(9) 0.059(2) Uani 1 1 d .
H3A H 0.0391 0.2591 0.2151 0.070 Uiso 1 1 calc R
H3B H 0.1040 0.2208 0.3916 0.070 Uiso 1 1 calc R
C4 C 0.2244(6) 0.1276(7) 0.2529(10) 0.071(2) Uani 1 1 d .
C5 C 0.3083(7) 0.1126(8) 0.1394(10) 0.112(4) Uani 1 1 d .
H5 H 0.3201 0.1726 0.1094 0.135 Uiso 1 1 calc R
C6 C 0.4015(6) 0.0969(7) 0.2513(11) 0.093(3) Uani 1 1 d .
H6 H 0.3951 0.0345 0.2658 0.111 Uiso 1 1 calc R
C7 C 0.3874(6) 0.1259(4) 0.4305(9) 0.0501(19) Uani 1 1 d .
C8 C 0.2922(6) 0.1397(5) 0.4335(8) 0.067(2) Uani 1 1 d .
H8 H 0.2677 0.1552 0.5340 0.081 Uiso 1 1 calc R
C9 C 0.5140(6) 0.1020(5) 0.2529(11) 0.069(2) Uani 1 1 d .
H9A H 0.5286 0.1483 0.1772 0.083 Uiso 1 1 calc R
H9B H 0.5391 0.0483 0.2130 0.083 Uiso 1 1 calc R
C10 C 0.5639(6) 0.1193(4) 0.4420(11) 0.064(2) Uani 1 1 d .
C11 C 0.4903(5) 0.1338(4) 0.5456(10) 0.055(2) Uani 1 1 d .
C12 C 0.5213(6) 0.1548(4) 0.7236(11) 0.068(2) Uani 1 1 d .
H12 H 0.4720 0.1656 0.7919 0.081 Uiso 1 1 calc R
C13 C 0.6260(9) 0.1595(5) 0.7972(14) 0.093(3) Uani 1 1 d .
H13 H 0.6480 0.1735 0.9160 0.112 Uiso 1 1 calc R
C14 C 0.6972(7) 0.1434(6) 0.6950(18) 0.100(4) Uani 1 1 d .
H14 H 0.7677 0.1459 0.7465 0.119 Uiso 1 1 calc R
C15 C 0.6686(7) 0.1239(6) 0.5208(16) 0.094(3) Uani 1 1 d .
H15 H 0.7190 0.1136 0.4544 0.113 Uiso 1 1 calc R
C16 C -0.0410(6) 0.1164(5) 0.0512(10) 0.076(2) Uani 1 1 d .
H16A H -0.0842 0.0660 0.0410 0.091 Uiso 1 1 calc R
H16B H 0.0122 0.1085 -0.0162 0.091 Uiso 1 1 calc R
H16C H -0.0828 0.1655 0.0070 0.091 Uiso 1 1 calc R
C17 C -0.0746(6) 0.1417(5) 0.3538(11) 0.082(3) Uani 1 1 d .
H17A H -0.0432 0.1397 0.4773 0.099 Uiso 1 1 calc R
H17B H -0.1246 0.0960 0.3260 0.099 Uiso 1 1 calc R
H17C H -0.1089 0.1961 0.3266 0.099 Uiso 1 1 calc R
C18 C 0.2702(6) 0.0803(5) -0.0331(12) 0.069(2) Uani 1 1 d .

loop_
_atom_site_aniso_label
_atom_site_aniso_U_11
_atom_site_aniso_U_22
_atom_site_aniso_U_33
_atom_site_aniso_U_23
_atom_site_aniso_U_13
_atom_site_aniso_U_12
O1 0.064(4) 0.079(4) 0.059(3) -0.018(3) 0.002(3) 0.024(3)
O2 0.058(4) 0.082(4) 0.050(3) 0.003(3) 0.006(3) -0.002(3)
N1 0.146(8) 0.217(11) 0.055(5) -0.042(6) 0.033(5) -0.068(7)
C1 0.073(6) 0.054(5) 0.055(5) -0.001(4) 0.012(4) -0.004(4)
C2 0.055(5) 0.045(5) 0.055(5) -0.003(4) 0.005(4) 0.004(4)
C3 0.059(5) 0.052(5) 0.060(5) -0.001(4) 0.001(4) -0.003(4)
C4 0.059(6) 0.101(7) 0.053(5) -0.028(5) 0.011(5) -0.008(6)
C5 0.069(6) 0.234(13) 0.031(5) -0.032(6) 0.004(5) 0.038(7)
C6 0.054(6) 0.163(9) 0.066(6) -0.034(6) 0.025(5) -0.016(6)
C7 0.046(5) 0.050(5) 0.054(5) -0.010(4) 0.009(4) 0.004(4)
C8 0.066(6) 0.108(7) 0.027(4) -0.006(4) 0.008(4) -0.004(5)
C9 0.057(5) 0.076(6) 0.080(6) 0.000(5) 0.028(5) 0.001(4)
C10 0.056(6) 0.045(5) 0.087(6) 0.013(4) 0.008(5) -0.014(4)
C11 0.049(5) 0.044(5) 0.071(6) -0.004(4) 0.007(5) -0.004(4)
C12 0.067(6) 0.055(5) 0.072(6) -0.010(4) -0.008(5) -0.001(4)
C13 0.085(8) 0.062(6) 0.108(8) 0.011(5) -0.038(7) -0.003(6)
C14 0.050(7) 0.078(7) 0.148(11) 0.022(7) -0.031(8) -0.026(5)
C15 0.049(6) 0.095(8) 0.130(9) 0.024(7) -0.002(6) -0.005(5)
C16 0.069(5) 0.070(6) 0.078(6) -0.001(5) -0.011(4) -0.006(5)
C17 0.066(6) 0.076(6) 0.108(7) -0.010(5) 0.024(5) -0.001(5)
C18 0.080(6) 0.079(6) 0.055(6) -0.002(5) 0.027(5) -0.019(5)

loop_
_atom_type_symbol
_atom_type_description
_atom_type_scat_dispersion_real
_atom_type_scat_dispersion_imag
_atom_type_scat_source
C C 0.0033 0.0016 'International Tables Vol C Tables 4.2.6.8 and 6.1.1.4'
H H 0.0000 0.0000 'International Tables Vol C Tables 4.2.6.8 and 6.1.1.4'
N N 0.0061 0.0033 'International Tables Vol C Tables 4.2.6.8 and 6.1.1.4'
O O 0.0106 0.0060 'International Tables Vol C Tables 4.2.6.8 and 6.1.1.4'

loop_
_geom_angle_atom_site_label_1
_geom_angle_atom_site_label_2
_geom_angle_atom_site_label_3
_geom_angle
C4 O1 C1 112.2(5)
C4 O2 C3 112.1(6)
O1 C1 C2 109.8(6)
C3 C2 C1 106.0(6)
C3 C2 C16 111.2(6)
C1 C2 C16 111.8(6)
C3 C2 C17 109.7(6)
C1 C2 C17 108.1(6)
C16 C2 C17 109.9(6)
O2 C3 C2 110.6(6)
O2 C4 O1 111.9(6)
O2 C4 C8 116.5(7)
O1 C4 C8 113.4(8)
O2 C4 C5 108.1(8)
O1 C4 C5 104.6(7)
C8 C4 C5 100.9(6)
C6 C5 C18 129.0(8)
C6 C5 C4 108.3(6)
C18 C5 C4 115.4(7)
C5 C6 C9 139.4(8)
C5 C6 C7 105.4(7)
C9 C6 C7 106.7(7)
C8 C7 C11 139.7(7)
C8 C7 C6 112.0(6)
C11 C7 C6 108.2(6)
C7 C8 C4 110.9(7)
C6 C9 C10 104.8(6)
C15 C10 C11 118.7(8)
C15 C10 C9 129.3(9)
C11 C10 C9 111.9(7)
C12 C11 C10 120.6(7)
C12 C11 C7 131.9(7)
C10 C11 C7 107.4(7)
C13 C12 C11 119.1(8)
C14 C13 C12 119.7(10)
C15 C14 C13 122.1(9)
C14 C15 C10 119.8(10)
N1 C18 C5 178.7(11)

loop_
_geom_bond_atom_site_label_1
_geom_bond_atom_site_label_2
_geom_bond_distance
O1 C4 1.405(9)
O1 C1 1.439(8)
O2 C4 1.373(9)
O2 C3 1.419(8)
N1 C18 1.110(9)
C1 C2 1.520(9)
C2 C3 1.509(9)
C2 C16 1.523(9)
C2 C17 1.527(9)
C4 C8 1.506(10)
C4 C5 1.558(10)
C5 C6 1.368(10)
C5 C18 1.417(11)
C6 C9 1.475(9)
C6 C7 1.503(9)
C7 C8 1.272(9)
C7 C11 1.463(9)
C9 C10 1.498(10)
C10 C15 1.386(10)
C10 C11 1.393(9)
C11 C12 1.391(9)
C12 C13 1.377(11)
C13 C14 1.364(13)
C14 C15 1.356(13)

loop_
_geom_torsion_atom_site_label_1
_geom_torsion_atom_site_label_2
_geom_torsion_atom_site_label_3
_geom_torsion_atom_site_label_4
_geom_torsion
C4 O1 C1 C2 57.1(8)
O1 C1 C2 C3 -55.2(7)
O1 C1 C2 C16 66.2(8)
O1 C1 C2 C17 -172.8(6)
C4 O2 C3 C2 -59.8(7)
C1 C2 C3 O2 56.6(7)
C16 C2 C3 O2 -65.2(7)
C17 C2 C3 O2 173.1(6)
C3 O2 C4 O1 59.0(7)
C3 O2 C4 C8 -73.7(8)
C3 O2 C4 C5 173.6(6)
C1 O1 C4 O2 -58.0(8)
C1 O1 C4 C8 76.2(8)
C1 O1 C4 C5 -174.8(6)
O2 C4 C5 C6 136.5(9)
O1 C4 C5 C6 -104.1(9)
C8 C4 C5 C6 13.8(11)
O2 C4 C5 C18 -70.5(11)
O1 C4 C5 C18 48.9(11)
C8 C4 C5 C18 166.8(9)
C18 C5 C6 C9 55(2)
C4 C5 C6 C9 -157.0(12)
C18 C5 C6 C7 -163.9(10)
C4 C5 C6 C7 -15.8(12)
C5 C6 C7 C8 12.7(11)
C9 C6 C7 C8 167.5(7)
C5 C6 C7 C11 -164.3(8)
C9 C6 C7 C11 -9.5(10)
C11 C7 C8 C4 172.2(9)
C6 C7 C8 C4 -3.4(10)
O2 C4 C8 C7 -122.6(8)
O1 C4 C8 C7 105.4(8)
C5 C4 C8 C7 -5.9(10)
C5 C6 C9 C10 150.4(13)
C7 C6 C9 C10 9.4(9)
C6 C9 C10 C15 174.8(8)
C6 C9 C10 C11 -6.5(9)
C15 C10 C11 C12 1.8(11)
C9 C10 C11 C12 -177.1(6)
C15 C10 C11 C7 179.5(7)
C9 C10 C11 C7 0.6(8)
C8 C7 C11 C12 7.1(16)
C6 C7 C11 C12 -177.1(8)
C8 C7 C11 C10 -170.2(10)
C6 C7 C11 C10 5.5(8)
C10 C11 C12 C13 -1.3(11)
C7 C11 C12 C13 -178.4(7)
C11 C12 C13 C14 0.0(12)
C12 C13 C14 C15 0.9(15)
C13 C14 C15 C10 -0.4(14)
C11 C10 C15 C14 -0.9(12)
C9 C10 C15 C14 177.8(8)
C6 C5 C18 N1 -113(43)
C4 C5 C18 N1 101(43)
